data_7215565
loop_
_publ_author_name
'Samai, Suman'
'Biradha, Kumar'

_publ_section_title
;
 Halogen&#x22EF;halogen interactions in assembling \b-sheets into 2D
 layers in the bis-(4-halo-phenylamido)alkanes and their co-crystals via
 inter-halogen interactions
;
_journal_coden_ASTM CRECF4
_journal_issue 3
_journal_name_full CrystEngComm
_journal_page_first 482
_journal_page_last 492
_journal_paper_doi 10.1039/b813263a
_journal_volume 11
_journal_year 2009
_chemical_formula_sum 'C16 H14 I2 N2 O2'
_chemical_formula_weight 520.09
_space_group_IT_number 14
_symmetry_cell_setting monoclinic
_symmetry_space_group_name_Hall '-P 2ybc'
_symmetry_space_group_name_H-M 'P 1 21/c 1'
_atom_sites_solution_hydrogens geom
_atom_sites_solution_primary direct
_atom_sites_solution_secondary difmap
_audit_creation_method SHELXL-97
_cell_angle_alpha 90.00
_cell_angle_beta 99.391(10)
_cell_angle_gamma 90.00
_cell_formula_units_Z 2
_cell_length_a 17.693(7)
_cell_length_b 4.8374(19)
_cell_length_c 9.883(4)
_cell_measurement_reflns_used 1819
_cell_measurement_temperature 296(2)
_cell_measurement_theta_max 27.00
_cell_measurement_theta_min 1.17
_cell_volume 834.5(6)
_computing_structure_refinement 'SHELXL-97 (Sheldrick, 1997)'
_computing_structure_solution 'SHELXS-97 (Sheldrick, 1990)'
_diffrn_ambient_temperature 296(2)
_diffrn_measured_fraction_theta_full 0.995
_diffrn_measured_fraction_theta_max 0.995
_diffrn_measurement_device_type 'CCD APEX 2 Bruker'
_diffrn_measurement_method hemisphere
_diffrn_radiation_monochromator graphite
_diffrn_radiation_source 'fine-focus sealed tube'
_diffrn_radiation_type MoK\a
_diffrn_radiation_wavelength 0.71073
_diffrn_reflns_av_R_equivalents 0.0430
_diffrn_reflns_av_sigmaI/netI 0.0276
_diffrn_reflns_limit_h_max 22
_diffrn_reflns_limit_h_min -22
_diffrn_reflns_limit_k_max 6
_diffrn_reflns_limit_k_min -6
_diffrn_reflns_limit_l_max 12
_diffrn_reflns_limit_l_min -12
_diffrn_reflns_number 10095
_diffrn_reflns_theta_full 27.00
_diffrn_reflns_theta_max 27.00
_diffrn_reflns_theta_min 1.17
_exptl_absorpt_coefficient_mu 3.776
_exptl_absorpt_correction_T_max 0.739
_exptl_absorpt_correction_T_min 0.642
_exptl_absorpt_correction_type multi-scan
_exptl_absorpt_process_details SADABS
_exptl_crystal_colour colorless
_exptl_crystal_density_diffrn 2.070
_exptl_crystal_density_meas ?
_exptl_crystal_density_method 'not measured'
_exptl_crystal_description Needle
_exptl_crystal_F_000 492
_exptl_crystal_size_max 0.15
_exptl_crystal_size_mid 0.10
_exptl_crystal_size_min 0.08
_refine_diff_density_max 0.748
_refine_diff_density_min -0.695
_refine_diff_density_rms 0.138
_refine_ls_extinction_coef 0.020(2)
_refine_ls_extinction_expression Fc^*^=kFc[1+0.001xFc^2^\l^3^/sin(2\q)]^-1/4^
_refine_ls_extinction_method SHELXL
_refine_ls_goodness_of_fit_ref 0.882
_refine_ls_hydrogen_treatment constr
_refine_ls_matrix_type full
_refine_ls_number_parameters 101
_refine_ls_number_reflns 1819
_refine_ls_number_restraints 0
_refine_ls_restrained_S_all 0.882
_refine_ls_R_factor_all 0.0314
_refine_ls_R_factor_gt 0.0278
_refine_ls_shift/su_max 0.001
_refine_ls_shift/su_mean 0.000
_refine_ls_structure_factor_coef Fsqd
_refine_ls_weighting_details 'calc w=1/[\s^2^(Fo^2^)+(0.1000P)^2^+0.0000P] where P=(Fo^2^+2Fc^2^)/3'
_refine_ls_weighting_scheme calc
_refine_ls_wR_factor_gt 0.0979
_refine_ls_wR_factor_ref 0.1038
_reflns_number_gt 1628
_reflns_number_total 1819
_reflns_threshold_expression >2sigma(I)
_cod_duplicate_entry 7200337
_cod_data_source_file b813263a.txt
_cod_data_source_block 2I
_cod_depositor_comments
;
The following automatic conversions were performed:

'_symmetry_cell_setting' value 'Monoclinic' changed to 'monoclinic'
according to
/usr/data/users/saulius/automatic-downloads/retrospective/RSC/lib/dictionaries/cif_core.dic
dictionary named 'cif_core.dic' version 2.4.2 from 2011-04-26.

Automatic conversion script
Id: cif_fix_values 2281 2013-09-26 08:29:07Z andrius 

The following automatic conversions were performed:

'_exptl_crystal_density_meas' value 'not measured' was changed to '?'
- the value is perceived as not measured.

Automatic conversion script
Id: cif_fix_values 3008 2015-01-20 13:52:24Z robertas 

 Updated bibliographic information.

 Antanas Vaitkus,
 2019-09-18

 Marked entry as a duplicate of entry 7200337.

 Antanas Vaitkus,
 2019-09-18
;
_cod_original_sg_symbol_H-M P2(1)/c
_cod_database_code 7215565

loop_
_symmetry_equiv_pos_as_xyz
'x, y, z'
'-x, y+1/2, -z+1/2'
'-x, -y, -z'
'x, -y-1/2, z-1/2'

loop_
_atom_site_label
_atom_site_type_symbol
_atom_site_fract_x
_atom_site_fract_y
_atom_site_fract_z
_atom_site_U_iso_or_equiv
_atom_site_adp_type
_atom_site_occupancy
_atom_site_symmetry_multiplicity
_atom_site_calc_flag
_atom_site_refinement_flags
I1 I 0.425091(11) 0.68385(5) 0.14462(2) 0.05924(19) Uani 1 1 d .
N11 N 0.13471(15) 0.3520(4) -0.2792(2) 0.0404(5) Uani 1 1 d .
H11 H 0.1271 0.1787 -0.2955 0.048 Uiso 1 1 calc R
C11 C 0.19897(14) 0.4242(5) -0.1810(2) 0.0338(5) Uani 1 1 d .
C12 C 0.26736(19) 0.2857(6) -0.1813(3) 0.0464(7) Uani 1 1 d .
H12 H 0.2702 0.1459 -0.2449 0.056 Uiso 1 1 calc R
C13 C 0.33203(18) 0.3548(6) -0.0869(3) 0.0486(7) Uani 1 1 d .
H13 H 0.3779 0.2606 -0.0865 0.058 Uiso 1 1 calc R
C14 C 0.32711(14) 0.5651(5) 0.0060(2) 0.0378(5) Uani 1 1 d .
C15 C 0.25942(18) 0.7000(6) 0.0091(3) 0.0459(7) Uani 1 1 d .
H15 H 0.2568 0.8384 0.0735 0.055 Uiso 1 1 calc R
C16 C 0.19472(16) 0.6303(6) -0.0840(3) 0.0426(6) Uani 1 1 d .
H16 H 0.1486 0.7210 -0.0816 0.051 Uiso 1 1 calc R
O21 O 0.08644(14) 0.7791(4) -0.3282(2) 0.0496(5) Uani 1 1 d .
C21 C 0.08441(14) 0.5287(5) -0.3495(2) 0.0336(5) Uani 1 1 d .
C22 C 0.02558(16) 0.3988(5) -0.4597(3) 0.0447(6) Uani 1 1 d .
H22A H 0.0521 0.2942 -0.5214 0.054 Uiso 1 1 calc .
H22B H -0.0053 0.2700 -0.4168 0.054 Uiso 1 1 calc .

loop_
_atom_site_aniso_label
_atom_site_aniso_U_11
_atom_site_aniso_U_22
_atom_site_aniso_U_33
_atom_site_aniso_U_23
_atom_site_aniso_U_13
_atom_site_aniso_U_12
I1 0.0393(2) 0.0700(3) 0.0597(2) -0.00576(8) -0.01783(13) -0.00585(7)
N11 0.0445(13) 0.0248(8) 0.0452(11) -0.0058(8) -0.0123(10) -0.0030(8)
C11 0.0351(12) 0.0293(10) 0.0332(10) 0.0032(9) -0.0055(9) -0.0033(9)
C12 0.0468(17) 0.0411(14) 0.0451(15) -0.0125(11) -0.0113(13) 0.0086(11)
C13 0.0353(14) 0.0545(15) 0.0506(15) -0.0050(12) -0.0087(12) 0.0091(11)
C14 0.0318(11) 0.0417(12) 0.0356(10) 0.0034(9) -0.0073(9) -0.0065(9)
C15 0.0408(16) 0.0548(17) 0.0388(13) -0.0149(10) -0.0039(12) 0.0016(11)
C16 0.0316(13) 0.0504(13) 0.0434(13) -0.0112(11) -0.0013(10) 0.0048(11)
O21 0.0582(14) 0.0244(8) 0.0560(12) -0.0014(8) -0.0214(10) -0.0030(8)
C21 0.0345(12) 0.0285(10) 0.0342(10) 0.0010(9) -0.0055(9) -0.0061(9)
C22 0.0457(15) 0.0289(11) 0.0513(14) -0.0019(11) -0.0166(12) -0.0058(11)

loop_
_atom_type_symbol
_atom_type_description
_atom_type_scat_dispersion_real
_atom_type_scat_dispersion_imag
_atom_type_scat_source
C C 0.0033 0.0016 'International Tables Vol C Tables 4.2.6.8 and 6.1.1.4'
H H 0.0000 0.0000 'International Tables Vol C Tables 4.2.6.8 and 6.1.1.4'
N N 0.0061 0.0033 'International Tables Vol C Tables 4.2.6.8 and 6.1.1.4'
O O 0.0106 0.0060 'International Tables Vol C Tables 4.2.6.8 and 6.1.1.4'
I I -0.4742 1.8119 'International Tables Vol C Tables 4.2.6.8 and 6.1.1.4'

loop_
_geom_angle_atom_site_label_1
_geom_angle_atom_site_label_2
_geom_angle_atom_site_label_3
_geom_angle
_geom_angle_site_symmetry_1
C21 N11 C11 126.08(19) .
C12 C11 C16 119.6(2) .
C12 C11 N11 119.0(2) .
C16 C11 N11 121.5(2) .
C11 C12 C13 120.3(2) .
C14 C13 C12 119.2(3) .
C15 C14 C13 121.0(2) .
C15 C14 I1 119.06(19) .
C13 C14 I1 119.9(2) .
C14 C15 C16 120.0(2) .
C15 C16 C11 119.9(2) .
O21 C21 N11 122.7(2) .
O21 C21 C22 122.0(2) .
N11 C21 C22 115.3(2) .
C22 C22 C21 113.7(3) 3_564

loop_
_geom_bond_atom_site_label_1
_geom_bond_atom_site_label_2
_geom_bond_distance
_geom_bond_site_symmetry_2
I1 C14 2.106(2) .
N11 C21 1.343(3) .
N11 C11 1.413(3) .
C11 C12 1.384(4) .
C11 C16 1.394(4) .
C12 C13 1.394(4) .
C13 C14 1.383(4) .
C14 C15 1.369(4) .
C15 C16 1.388(4) .
O21 C21 1.229(3) .
C21 C22 1.515(3) .
C22 C22 1.476(5) 3_564
